data_4335036
loop_
_publ_author_name
'Debasish Jana'
'Ganesan Mani'
'Carola Schulzke'

_publ_contact_author_address
;Department of Chemistry
Indian Institute of Technology-Kharagpur
Kharagpur, India 721 302
;
_publ_contact_author_email gmani@chem.iitkgp.ernet.in
_publ_contact_author_fax 91-3222-282252
_publ_contact_author_name 'Mani, Ganesan.'
_publ_contact_author_phone 91-3222-282320
_publ_section_title
;
 Synthesis of Novel Polyazacryptands for Recognition of Tetrahedral
 Oxoanions and Their X-ray Structures
;
_journal_name_full 'Inorganic Chemistry'
_journal_page_first 6427
_journal_page_last 6439
_journal_paper_doi 10.1021/ic400319b
_journal_volume 52
_journal_year 2013
_chemical_formula_sum 'C39 H53 N11 O4 S'
_chemical_formula_weight 771.98
_chemical_name_systematic
;
 ?
;
_space_group_IT_number 14
_symmetry_cell_setting monoclinic
_symmetry_space_group_name_Hall '-P 2yn'
_symmetry_space_group_name_H-M 'P 1 21/n 1'
_atom_sites_solution_hydrogens geom
_atom_sites_solution_primary direct
_atom_sites_solution_secondary difmap
_audit_creation_method SHELXL-97
_cell_angle_alpha 90.00
_cell_angle_beta 91.868(10)
_cell_angle_gamma 90.00
_cell_formula_units_Z 4
_cell_length_a 13.810(4)
_cell_length_b 15.403(5)
_cell_length_c 18.966(6)
_cell_measurement_reflns_used 47523
_cell_measurement_temperature 293(2)
_cell_measurement_theta_max 25.00
_cell_measurement_theta_min 1.70
_cell_volume 4032(2)
_computing_structure_refinement 'SHELXL-97 (Sheldrick, 2008)'
_computing_structure_solution 'SHELXS-97 (Sheldrick, 1990)'
_diffrn_ambient_temperature 295(2)
_diffrn_measured_fraction_theta_full 0.999
_diffrn_measured_fraction_theta_max 0.999
_diffrn_measurement_device_type 'Bruker CCD APEX 2'
_diffrn_measurement_method hemisphere
_diffrn_radiation_monochromator graphite
_diffrn_radiation_source 'fine-focus sealed tube'
_diffrn_radiation_type MoK\a
_diffrn_radiation_wavelength 0.71073
_diffrn_reflns_av_R_equivalents 0.1114
_diffrn_reflns_av_sigmaI/netI 0.0738
_diffrn_reflns_limit_h_max 14
_diffrn_reflns_limit_h_min -16
_diffrn_reflns_limit_k_max 18
_diffrn_reflns_limit_k_min -17
_diffrn_reflns_limit_l_max 22
_diffrn_reflns_limit_l_min -22
_diffrn_reflns_number 47523
_diffrn_reflns_theta_full 25.00
_diffrn_reflns_theta_max 25.00
_diffrn_reflns_theta_min 1.70
_exptl_absorpt_coefficient_mu 0.135
_exptl_absorpt_correction_T_max 0.0226
_exptl_absorpt_correction_T_min 0.0126
_exptl_absorpt_correction_type multi-scan
_exptl_absorpt_process_details SADABS
_exptl_crystal_colour Colorless
_exptl_crystal_density_diffrn 1.272
_exptl_crystal_description Prism
_exptl_crystal_F_000 1648
_exptl_crystal_size_max 0.260
_exptl_crystal_size_mid 0.132
_exptl_crystal_size_min 0.116
_refine_diff_density_max 0.196
_refine_diff_density_min -0.221
_refine_diff_density_rms 0.043
_refine_ls_extinction_coef 0.00072(18)
_refine_ls_extinction_expression Fc^*^=kFc[1+0.001xFc^2^\l^3^/sin(2\q)]^-1/4^
_refine_ls_extinction_method SHELXL
_refine_ls_goodness_of_fit_ref 0.980
_refine_ls_hydrogen_treatment mixed
_refine_ls_matrix_type full
_refine_ls_number_parameters 531
_refine_ls_number_reflns 7106
_refine_ls_number_restraints 21
_refine_ls_restrained_S_all 0.981
_refine_ls_R_factor_all 0.1217
_refine_ls_R_factor_gt 0.0527
_refine_ls_shift/su_max 0.017
_refine_ls_shift/su_mean 0.002
_refine_ls_structure_factor_coef Fsqd
_refine_ls_weighting_details 'calc w=1/[\s^2^(Fo^2^)+(0.0439P)^2^+1.6893P] where P=(Fo^2^+2Fc^2^)/3'
_refine_ls_weighting_scheme calc
_refine_ls_wR_factor_gt 0.1007
_refine_ls_wR_factor_ref 0.1254
_reflns_number_gt 3924
_reflns_number_total 7106
_reflns_threshold_expression >2\s(I)
_cod_data_source_file ic400319b_si_002_4.cif
_cod_data_source_block 5
_cod_database_code 4335036

loop_
_symmetry_equiv_pos_as_xyz
'x, y, z'
'-x+1/2, y+1/2, -z+1/2'
'-x, -y, -z'
'x-1/2, -y-1/2, z-1/2'

loop_
_atom_site_label
_atom_site_type_symbol
_atom_site_fract_x
_atom_site_fract_y
_atom_site_fract_z
_atom_site_U_iso_or_equiv
_atom_site_adp_type
_atom_site_occupancy
_atom_site_symmetry_multiplicity
_atom_site_calc_flag
_atom_site_refinement_flags
_atom_site_disorder_assembly
_atom_site_disorder_group
C1 C 0.1907(2) 0.2256(2) 0.07177(16) 0.0503(8) Uani 1 1 d . . .
H1A H 0.1216 0.2178 0.0629 0.060 Uiso 1 1 calc R . .
H1B H 0.1989 0.2691 0.1085 0.060 Uiso 1 1 calc R . .
C2 C 0.2324(2) 0.1422(2) 0.09829(16) 0.0454(8) Uani 1 1 d . . .
C3 C 0.1963(3) 0.0821(2) 0.14319(17) 0.0539(9) Uani 1 1 d . . .
H3 H 0.1337 0.0810 0.1598 0.065 Uiso 1 1 calc R . .
C4 C 0.2696(3) 0.0224(2) 0.15997(17) 0.0562(9) Uani 1 1 d . . .
H4 H 0.2649 -0.0244 0.1906 0.067 Uiso 1 1 calc R . .
C5 C 0.3492(3) 0.04509(19) 0.12357(17) 0.0477(8) Uani 1 1 d . . .
C6 C 0.4399(2) -0.00324(19) 0.11248(17) 0.0510(9) Uani 1 1 d . . .
H6A H 0.4444 -0.0147 0.0624 0.061 Uiso 1 1 calc R . .
H6B H 0.4355 -0.0589 0.1361 0.061 Uiso 1 1 calc R . .
C7 C 0.5374(3) 0.0558(2) 0.21487(16) 0.0709(11) Uani 1 1 d . . .
H7A H 0.4842 0.0921 0.2276 0.106 Uiso 1 1 calc R . .
H7B H 0.5973 0.0839 0.2280 0.106 Uiso 1 1 calc R . .
H7C H 0.5334 0.0013 0.2391 0.106 Uiso 1 1 calc R . .
C8 C 0.6157(2) -0.0140(2) 0.11299(17) 0.0535(9) Uani 1 1 d . . .
H8A H 0.6101 -0.0711 0.1340 0.064 Uiso 1 1 calc R . .
H8B H 0.6072 -0.0212 0.0624 0.064 Uiso 1 1 calc R . .
C9 C 0.7151(2) 0.0172(2) 0.12755(16) 0.0469(8) Uani 1 1 d . . .
C10 C 0.7887(3) -0.0229(2) 0.16444(17) 0.0587(10) Uani 1 1 d . . .
H10 H 0.7825 -0.0706 0.1940 0.070 Uiso 1 1 calc R . .
C11 C 0.8753(3) 0.0199(2) 0.15033(17) 0.0571(9) Uani 1 1 d . . .
H11 H 0.9365 0.0058 0.1688 0.068 Uiso 1 1 calc R . .
C12 C 0.8538(2) 0.0861(2) 0.10451(16) 0.0488(8) Uani 1 1 d . . .
C13 C 0.9146(2) 0.1552(2) 0.07508(17) 0.0581(9) Uani 1 1 d . . .
H13A H 0.9194 0.2028 0.1085 0.070 Uiso 1 1 calc R . .
H13B H 0.9794 0.1327 0.0690 0.070 Uiso 1 1 calc R . .
C14 C 0.8929(2) 0.1270(2) -0.05049(17) 0.0578(9) Uani 1 1 d . . .
H14A H 0.8650 0.0712 -0.0388 0.069 Uiso 1 1 calc R . .
H14B H 0.9620 0.1189 -0.0556 0.069 Uiso 1 1 calc R . .
C15 C 0.8488(2) 0.1584(2) -0.11871(17) 0.0498(9) Uani 1 1 d . . .
C16 C 0.8854(3) 0.1675(2) -0.18326(19) 0.0657(10) Uani 1 1 d . . .
H16 H 0.9473 0.1515 -0.1963 0.079 Uiso 1 1 calc R . .
C17 C 0.8134(3) 0.2058(2) -0.22754(18) 0.0665(11) Uani 1 1 d . . .
H17 H 0.8189 0.2192 -0.2751 0.080 Uiso 1 1 calc R . .
C18 C 0.7341(2) 0.2196(2) -0.18787(17) 0.0488(8) Uani 1 1 d . . .
C19 C 0.6462(2) 0.2739(2) -0.20140(18) 0.0578(9) Uani 1 1 d . . .
H19A H 0.6462 0.3194 -0.1660 0.069 Uiso 1 1 calc R . .
H19B H 0.6526 0.3019 -0.2468 0.069 Uiso 1 1 calc R . .
C20 C 0.5370(3) 0.1784(2) -0.26467(17) 0.0627(10) Uani 1 1 d . . .
H20A H 0.5845 0.1328 -0.2645 0.094 Uiso 1 1 calc R . .
H20B H 0.5442 0.2141 -0.3056 0.094 Uiso 1 1 calc R . .
H20C H 0.4733 0.1534 -0.2656 0.094 Uiso 1 1 calc R . .
C21 C 0.4783(2) 0.3001(2) -0.19991(18) 0.0564(9) Uani 1 1 d . . .
H21A H 0.4788 0.3306 -0.2447 0.068 Uiso 1 1 calc R . .
H21B H 0.4985 0.3412 -0.1636 0.068 Uiso 1 1 calc R . .
C22 C 0.3764(2) 0.2740(2) -0.18685(17) 0.0501(8) Uani 1 1 d . . .
C23 C 0.2931(3) 0.2867(2) -0.22585(19) 0.0667(11) Uani 1 1 d . . .
H23 H 0.2888 0.3068 -0.2721 0.080 Uiso 1 1 calc R . .
C24 C 0.2147(3) 0.2639(2) -0.18403(18) 0.0617(10) Uani 1 1 d . . .
H24 H 0.1494 0.2664 -0.1976 0.074 Uiso 1 1 calc R . .
C25 C 0.2517(3) 0.2377(2) -0.11998(17) 0.0480(8) Uani 1 1 d . . .
C26 C 0.2029(2) 0.2083(2) -0.05551(16) 0.0520(9) Uani 1 1 d . . .
H26A H 0.1333 0.2137 -0.0629 0.062 Uiso 1 1 calc R . .
H26B H 0.2174 0.1474 -0.0475 0.062 Uiso 1 1 calc R . .
C27 C 0.2123(2) 0.35138(19) -0.00079(18) 0.0531(9) Uani 1 1 d . . .
H27A H 0.1435 0.3614 0.0037 0.064 Uiso 1 1 calc R . .
H27B H 0.2303 0.3704 -0.0473 0.064 Uiso 1 1 calc R . .
C28 C 0.2676(2) 0.4022(2) 0.05411(18) 0.0507(9) Uani 1 1 d . . .
C29 C 0.2456(3) 0.4733(2) 0.0934(2) 0.0801(13) Uani 1 1 d . . .
H29 H 0.1872 0.5035 0.0917 0.096 Uiso 1 1 calc R . .
C30 C 0.3269(3) 0.4926(2) 0.1368(2) 0.0794(13) Uani 1 1 d . . .
H30 H 0.3317 0.5379 0.1691 0.095 Uiso 1 1 calc R . .
C31 C 0.3975(3) 0.4337(2) 0.12363(18) 0.0550(9) Uani 1 1 d . . .
C32 C 0.4931(3) 0.4183(2) 0.15829(17) 0.0599(10) Uani 1 1 d . . .
H32A H 0.4933 0.3606 0.1789 0.072 Uiso 1 1 calc R . .
H32B H 0.5020 0.4596 0.1966 0.072 Uiso 1 1 calc R . .
C33 C 0.5880(2) 0.5132(2) 0.07982(18) 0.0600(10) Uani 1 1 d . . .
H33A H 0.6421 0.5139 0.0493 0.090 Uiso 1 1 calc R . .
H33B H 0.5986 0.5547 0.1170 0.090 Uiso 1 1 calc R . .
H33C H 0.5299 0.5278 0.0532 0.090 Uiso 1 1 calc R . .
C34 C 0.6685(3) 0.3973(2) 0.15049(17) 0.0611(10) Uani 1 1 d . . .
H34A H 0.6781 0.4353 0.1909 0.073 Uiso 1 1 calc R . .
H34B H 0.6582 0.3392 0.1683 0.073 Uiso 1 1 calc R . .
C35 C 0.7584(3) 0.3972(2) 0.11024(17) 0.0544(9) Uani 1 1 d . . .
C36 C 0.8377(3) 0.4493(2) 0.1150(2) 0.0660(11) Uani 1 1 d . . .
H36 H 0.8438 0.4998 0.1417 0.079 Uiso 1 1 calc R . .
C37 C 0.9091(3) 0.4136(2) 0.0724(2) 0.0657(10) Uani 1 1 d . . .
H37 H 0.9709 0.4359 0.0663 0.079 Uiso 1 1 calc R . .
C38 C 0.8715(2) 0.3404(2) 0.04192(17) 0.0504(9) Uani 1 1 d . . .
C39 C 0.9118(2) 0.2765(2) -0.00771(18) 0.0553(9) Uani 1 1 d . . .
H39A H 0.8930 0.2925 -0.0557 0.066 Uiso 1 1 calc R . .
H39B H 0.9820 0.2774 -0.0035 0.066 Uiso 1 1 calc R . .
N1 N 0.23333(17) 0.25844(15) 0.00746(13) 0.0451(7) Uani 1 1 d . . .
N2 N 0.3257(2) 0.11953(17) 0.08645(14) 0.0483(7) Uani 1 1 d . . .
H2 H 0.367(2) 0.144(2) 0.0561(16) 0.058 Uiso 1 1 d . . .
N3 N 0.5331(2) 0.04060(16) 0.13790(13) 0.0457(7) Uani 1 1 d . . .
H13 H 0.536(2) 0.094(2) 0.1187(15) 0.055 Uiso 1 1 d . . .
N4 N 0.7556(2) 0.08398(17) 0.09125(14) 0.0486(7) Uani 1 1 d . . .
H5 H 0.723(2) 0.118(2) 0.0636(16) 0.058 Uiso 1 1 d . . .
N5 N 0.87669(18) 0.18851(17) 0.00701(13) 0.0483(7) Uani 1 1 d . . .
N6 N 0.7560(2) 0.18955(17) -0.12148(14) 0.0464(7) Uani 1 1 d . . .
H6 H 0.716(2) 0.1951(19) -0.0816(16) 0.056 Uiso 1 1 d . . .
N7 N 0.55079(18) 0.23086(16) -0.20158(12) 0.0435(6) Uani 1 1 d . . .
N8 N 0.3501(2) 0.24356(17) -0.12244(14) 0.0464(7) Uani 1 1 d . . .
H8 H 0.392(2) 0.233(2) -0.0884(16) 0.056 Uiso 1 1 d . . .
N9 N 0.3595(2) 0.37826(17) 0.07353(14) 0.0502(8) Uani 1 1 d . . .
H9 H 0.393(2) 0.341(2) 0.0521(17) 0.060 Uiso 1 1 d . . .
N10 N 0.5780(2) 0.42558(16) 0.11055(13) 0.0465(7) Uani 1 1 d . . .
H14 H 0.570(2) 0.3842(19) 0.0713(16) 0.056 Uiso 1 1 d . . .
N11 N 0.7802(2) 0.33107(18) 0.06514(15) 0.0528(8) Uani 1 1 d . . .
H12 H 0.743(2) 0.295(2) 0.0500(18) 0.063 Uiso 1 1 d . . .
O1 O 0.5314(4) 0.31287(15) 0.00342(14) 0.0514(10) Uani 0.880(10) 1 d PD A 1
O2 O 0.6446(2) 0.1943(3) 0.00045(14) 0.0508(10) Uani 0.880(10) 1 d PD A 1
O4 O 0.4737(2) 0.1667(3) -0.01007(13) 0.0474(9) Uani 0.880(10) 1 d PD A 1
O1' O 0.582(2) 0.3064(12) 0.0016(10) 0.0514(10) Uani 0.120(10) 1 d PD A 2
O2' O 0.6169(17) 0.1569(16) -0.0046(10) 0.0508(10) Uani 0.120(10) 1 d PD A 2
O4' O 0.4493(13) 0.2048(18) -0.0046(9) 0.0474(9) Uani 0.120(10) 1 d PD A 2
O3 O 0.54681(16) 0.21346(13) 0.10028(10) 0.0538(6) Uani 1 1 d D A .
S1 S 0.54942(6) 0.22141(5) 0.02289(4) 0.0381(2) Uani 1 1 d D . .

loop_
_atom_site_aniso_label
_atom_site_aniso_U_11
_atom_site_aniso_U_22
_atom_site_aniso_U_33
_atom_site_aniso_U_23
_atom_site_aniso_U_13
_atom_site_aniso_U_12
C1 0.048(2) 0.050(2) 0.054(2) 0.0014(17) 0.0147(16) -0.0064(17)
C2 0.050(2) 0.042(2) 0.0451(19) -0.0047(15) 0.0118(16) -0.0085(17)
C3 0.064(2) 0.044(2) 0.055(2) -0.0018(17) 0.0208(19) -0.0147(19)
C4 0.078(3) 0.043(2) 0.049(2) 0.0059(17) 0.0135(19) -0.017(2)
C5 0.064(2) 0.0332(18) 0.046(2) 0.0035(15) 0.0004(17) -0.0047(17)
C6 0.069(2) 0.0367(18) 0.047(2) 0.0007(15) -0.0061(17) -0.0106(18)
C7 0.102(3) 0.068(3) 0.042(2) -0.0068(18) -0.005(2) -0.015(2)
C8 0.070(3) 0.0355(18) 0.055(2) -0.0014(16) -0.0012(19) 0.0005(18)
C9 0.060(2) 0.0359(18) 0.045(2) 0.0024(15) -0.0081(17) -0.0027(17)
C10 0.084(3) 0.042(2) 0.048(2) 0.0085(16) -0.016(2) -0.002(2)
C11 0.063(2) 0.051(2) 0.055(2) 0.0013(18) -0.0201(19) 0.009(2)
C12 0.052(2) 0.046(2) 0.047(2) -0.0010(16) -0.0124(17) 0.0037(18)
C13 0.052(2) 0.062(2) 0.059(2) 0.0038(19) -0.0146(18) -0.0005(19)
C14 0.053(2) 0.059(2) 0.061(2) -0.0026(19) -0.0011(18) 0.0045(18)
C15 0.046(2) 0.052(2) 0.051(2) -0.0041(16) 0.0034(17) 0.0010(17)
C16 0.055(2) 0.088(3) 0.055(2) -0.005(2) 0.013(2) 0.003(2)
C17 0.066(3) 0.091(3) 0.043(2) 0.006(2) 0.0138(19) 0.004(2)
C18 0.051(2) 0.048(2) 0.047(2) 0.0027(17) 0.0011(17) -0.0025(18)
C19 0.068(3) 0.046(2) 0.060(2) 0.0105(17) 0.0022(18) -0.002(2)
C20 0.076(3) 0.058(2) 0.054(2) -0.0046(18) -0.0003(19) 0.004(2)
C21 0.061(2) 0.046(2) 0.064(2) 0.0059(17) 0.0145(18) 0.0079(18)
C22 0.055(2) 0.046(2) 0.049(2) 0.0079(17) 0.0078(18) 0.0080(18)
C23 0.073(3) 0.075(3) 0.053(2) 0.020(2) 0.006(2) 0.012(2)
C24 0.057(2) 0.070(2) 0.058(2) 0.010(2) -0.0040(19) 0.005(2)
C25 0.052(2) 0.0419(19) 0.050(2) 0.0021(16) 0.0021(17) 0.0047(17)
C26 0.055(2) 0.047(2) 0.055(2) 0.0016(17) 0.0033(17) -0.0019(17)
C27 0.049(2) 0.039(2) 0.071(2) 0.0048(17) 0.0106(18) 0.0003(17)
C28 0.045(2) 0.038(2) 0.070(2) 0.0033(17) 0.0190(19) -0.0021(17)
C29 0.070(3) 0.050(2) 0.122(4) -0.023(2) 0.021(3) 0.008(2)
C30 0.090(3) 0.044(2) 0.106(3) -0.025(2) 0.022(3) -0.008(2)
C31 0.068(3) 0.044(2) 0.054(2) -0.0069(18) 0.015(2) -0.016(2)
C32 0.080(3) 0.059(2) 0.041(2) -0.0081(17) 0.013(2) -0.018(2)
C33 0.072(2) 0.042(2) 0.068(2) 0.0069(18) 0.0109(19) -0.0070(18)
C34 0.083(3) 0.057(2) 0.043(2) -0.0025(17) -0.010(2) 0.002(2)
C35 0.062(3) 0.051(2) 0.049(2) -0.0062(18) -0.0110(19) 0.0004(19)
C36 0.074(3) 0.050(2) 0.072(3) -0.0101(19) -0.026(2) -0.007(2)
C37 0.056(2) 0.058(2) 0.081(3) -0.003(2) -0.019(2) -0.012(2)
C38 0.043(2) 0.053(2) 0.055(2) 0.0017(17) -0.0070(18) -0.0060(18)
C39 0.046(2) 0.059(2) 0.060(2) 0.0066(19) -0.0027(17) -0.0057(19)
N1 0.0476(17) 0.0373(15) 0.0509(16) 0.0009(12) 0.0115(13) -0.0036(12)
N2 0.052(2) 0.0455(17) 0.0486(17) 0.0088(14) 0.0114(14) -0.0080(14)
N3 0.0658(19) 0.0314(15) 0.0396(16) 0.0026(12) -0.0034(14) -0.0082(15)
N4 0.054(2) 0.0439(17) 0.0467(17) 0.0072(13) -0.0114(14) 0.0017(15)
N5 0.0487(17) 0.0497(17) 0.0463(16) 0.0044(13) -0.0043(13) -0.0007(14)
N6 0.0496(19) 0.0487(17) 0.0412(17) -0.0018(13) 0.0078(13) -0.0005(14)
N7 0.0518(17) 0.0385(15) 0.0407(15) 0.0019(12) 0.0076(12) 0.0051(14)
N8 0.050(2) 0.0462(17) 0.0434(17) 0.0067(13) 0.0013(13) 0.0059(14)
N9 0.056(2) 0.0423(17) 0.0528(18) -0.0058(14) 0.0167(15) -0.0016(15)
N10 0.0668(19) 0.0367(16) 0.0363(15) -0.0051(12) 0.0067(14) -0.0080(14)
N11 0.058(2) 0.0485(19) 0.0514(18) -0.0075(15) -0.0069(15) -0.0071(15)
O1 0.074(3) 0.0312(13) 0.0488(14) 0.0024(10) -0.0054(17) 0.0043(15)
O2 0.0369(18) 0.065(3) 0.0505(14) 0.0098(15) 0.0066(13) 0.0074(16)
O4 0.0474(18) 0.047(2) 0.0480(14) -0.0084(13) 0.0005(12) -0.0133(16)
O1' 0.074(3) 0.0312(13) 0.0488(14) 0.0024(10) -0.0054(17) 0.0043(15)
O2' 0.0369(18) 0.065(3) 0.0505(14) 0.0098(15) 0.0066(13) 0.0074(16)
O4' 0.0474(18) 0.047(2) 0.0480(14) -0.0084(13) 0.0005(12) -0.0133(16)
O3 0.0840(17) 0.0455(13) 0.0319(12) 0.0002(10) 0.0042(11) -0.0051(12)
S1 0.0492(5) 0.0303(4) 0.0348(4) 0.0002(3) 0.0015(4) -0.0023(4)

loop_
_atom_type_symbol
_atom_type_description
_atom_type_scat_dispersion_real
_atom_type_scat_dispersion_imag
_atom_type_scat_source
C C 0.0033 0.0016 'International Tables Vol C Tables 4.2.6.8 and 6.1.1.4'
H H 0.0000 0.0000 'International Tables Vol C Tables 4.2.6.8 and 6.1.1.4'
N N 0.0061 0.0033 'International Tables Vol C Tables 4.2.6.8 and 6.1.1.4'
O O 0.0106 0.0060 'International Tables Vol C Tables 4.2.6.8 and 6.1.1.4'
S S 0.1246 0.1234 'International Tables Vol C Tables 4.2.6.8 and 6.1.1.4'

loop_
_geom_angle_atom_site_label_1
_geom_angle_atom_site_label_2
_geom_angle_atom_site_label_3
_geom_angle
N1 C1 C2 114.7(3)
N1 C1 H1A 108.6
C2 C1 H1A 108.6
N1 C1 H1B 108.6
C2 C1 H1B 108.6
H1A C1 H1B 107.6
N2 C2 C3 107.2(3)
N2 C2 C1 121.6(3)
C3 C2 C1 130.7(3)
C2 C3 C4 108.2(3)
C2 C3 H3 125.9
C4 C3 H3 125.9
C5 C4 C3 107.9(3)
C5 C4 H4 126.1
C3 C4 H4 126.1
C4 C5 N2 106.9(3)
C4 C5 C6 130.1(3)
N2 C5 C6 122.2(3)
C5 C6 N3 116.4(3)
C5 C6 H6A 108.2
N3 C6 H6A 108.2
C5 C6 H6B 108.2
N3 C6 H6B 108.2
H6A C6 H6B 107.3
N3 C7 H7A 109.5
N3 C7 H7B 109.5
H7A C7 H7B 109.5
N3 C7 H7C 109.5
H7A C7 H7C 109.5
H7B C7 H7C 109.5
C9 C8 N3 118.0(3)
C9 C8 H8A 107.8
N3 C8 H8A 107.8
C9 C8 H8B 107.8
N3 C8 H8B 107.8
H8A C8 H8B 107.1
C10 C9 N4 106.8(3)
C10 C9 C8 128.6(3)
N4 C9 C8 123.0(3)
C9 C10 C11 108.5(3)
C9 C10 H10 125.8
C11 C10 H10 125.8
C12 C11 C10 107.7(3)
C12 C11 H11 126.1
C10 C11 H11 126.1
C11 C12 N4 106.9(3)
C11 C12 C13 131.6(3)
N4 C12 C13 121.3(3)
N5 C13 C12 113.1(3)
N5 C13 H13A 109.0
C12 C13 H13A 109.0
N5 C13 H13B 109.0
C12 C13 H13B 109.0
H13A C13 H13B 107.8
N5 C14 C15 111.5(3)
N5 C14 H14A 109.3
C15 C14 H14A 109.3
N5 C14 H14B 109.3
C15 C14 H14B 109.3
H14A C14 H14B 108.0
C16 C15 N6 107.9(3)
C16 C15 C14 131.8(3)
N6 C15 C14 120.2(3)
C15 C16 C17 107.8(3)
C15 C16 H16 126.1
C17 C16 H16 126.1
C18 C17 C16 107.4(3)
C18 C17 H17 126.3
C16 C17 H17 126.3
N6 C18 C17 107.3(3)
N6 C18 C19 120.2(3)
C17 C18 C19 131.0(3)
N7 C19 C18 118.1(3)
N7 C19 H19A 107.8
C18 C19 H19A 107.8
N7 C19 H19B 107.8
C18 C19 H19B 107.8
H19A C19 H19B 107.1
N7 C20 H20A 109.5
N7 C20 H20B 109.5
H20A C20 H20B 109.5
N7 C20 H20C 109.5
H20A C20 H20C 109.5
H20B C20 H20C 109.5
N7 C21 C22 117.2(3)
N7 C21 H21A 108.0
C22 C21 H21A 108.0
N7 C21 H21B 108.0
C22 C21 H21B 108.0
H21A C21 H21B 107.2
C23 C22 N8 106.9(3)
C23 C22 C21 131.0(3)
N8 C22 C21 121.3(3)
C22 C23 C24 108.1(3)
C22 C23 H23 126.0
C24 C23 H23 126.0
C25 C24 C23 107.7(3)
C25 C24 H24 126.2
C23 C24 H24 126.2
C24 C25 N8 107.1(3)
C24 C25 C26 131.1(3)
N8 C25 C26 121.8(3)
N1 C26 C25 112.5(3)
N1 C26 H26A 109.1
C25 C26 H26A 109.1
N1 C26 H26B 109.1
C25 C26 H26B 109.1
H26A C26 H26B 107.8
N1 C27 C28 110.0(3)
N1 C27 H27A 109.7
C28 C27 H27A 109.7
N1 C27 H27B 109.7
C28 C27 H27B 109.7
H27A C27 H27B 108.2
N9 C28 C29 107.0(3)
N9 C28 C27 119.8(3)
C29 C28 C27 133.1(4)
C28 C29 C30 107.5(4)
C28 C29 H29 126.2
C30 C29 H29 126.2
C31 C30 C29 108.4(3)
C31 C30 H30 125.8
C29 C30 H30 125.8
C30 C31 N9 106.4(3)
C30 C31 C32 131.5(4)
N9 C31 C32 121.7(3)
C31 C32 N10 115.0(3)
C31 C32 H32A 108.5
N10 C32 H32A 108.5
C31 C32 H32B 108.5
N10 C32 H32B 108.5
H32A C32 H32B 107.5
N10 C33 H33A 109.5
N10 C33 H33B 109.5
H33A C33 H33B 109.5
N10 C33 H33C 109.5
H33A C33 H33C 109.5
H33B C33 H33C 109.5
C35 C34 N10 116.0(3)
C35 C34 H34A 108.3
N10 C34 H34A 108.3
C35 C34 H34B 108.3
N10 C34 H34B 108.3
H34A C34 H34B 107.4
C36 C35 N11 106.7(3)
C36 C35 C34 130.8(3)
N11 C35 C34 122.0(3)
C35 C36 C37 108.0(3)
C35 C36 H36 126.0
C37 C36 H36 126.0
C38 C37 C36 107.6(3)
C38 C37 H37 126.2
C36 C37 H37 126.2
N11 C38 C37 107.2(3)
N11 C38 C39 120.5(3)
C37 C38 C39 132.3(3)
N5 C39 C38 111.0(3)
N5 C39 H39A 109.4
C38 C39 H39A 109.4
N5 C39 H39B 109.4
C38 C39 H39B 109.4
H39A C39 H39B 108.0
C1 N1 C27 110.0(2)
C1 N1 C26 112.5(2)
C27 N1 C26 112.0(2)
C2 N2 C5 109.7(3)
C2 N2 H2 128(2)
C5 N2 H2 122(2)
C7 N3 C8 113.1(3)
C7 N3 C6 113.0(3)
C8 N3 C6 107.1(2)
C7 N3 H13 104.8(19)
C8 N3 H13 109.8(19)
C6 N3 H13 109.0(19)
C9 N4 C12 110.1(3)
C9 N4 H5 124(2)
C12 N4 H5 126(2)
C14 N5 C13 111.6(3)
C14 N5 C39 113.3(3)
C13 N5 C39 112.2(2)
C18 N6 C15 109.5(3)
C18 N6 H6 125.9(18)
C15 N6 H6 124.2(18)
C20 N7 C21 110.6(3)
C20 N7 C19 110.2(2)
C21 N7 C19 106.5(2)
C25 N8 C22 110.3(3)
C25 N8 H8 127(2)
C22 N8 H8 123(2)
C28 N9 C31 110.6(3)
C28 N9 H9 125(2)
C31 N9 H9 123(2)
C33 N10 C34 112.1(3)
C33 N10 C32 112.9(3)
C34 N10 C32 109.0(3)
C33 N10 H14 107.6(17)
C34 N10 H14 105.2(17)
C32 N10 H14 109.8(17)
C38 N11 C35 110.5(3)
C38 N11 H12 123(3)
C35 N11 H12 126(3)
O1' S1 O2 83.2(10)
O1' S1 O4 128.9(9)
O2 S1 O4 110.38(15)
O1' S1 O2' 107.7(9)
O2 S1 O2' 27.5(10)
O4 S1 O2' 84.9(10)
O1' S1 O3 111.8(8)
O2 S1 O3 108.59(15)
O4 S1 O3 109.64(14)
O2' S1 O3 109.5(8)
O1' S1 O1 28.3(10)
O2 S1 O1 110.34(15)
O4 S1 O1 109.26(15)
O2' S1 O1 131.4(9)
O3 S1 O1 108.60(14)
O1' S1 O4' 110.9(9)
O2 S1 O4' 133.4(9)
O4 S1 O4' 26.9(9)
O2' S1 O4' 110.7(8)
O3 S1 O4' 106.5(8)
O1 S1 O4' 85.9(9)

loop_
_geom_bond_atom_site_label_1
_geom_bond_atom_site_label_2
_geom_bond_distance
C1 N1 1.462(4)
C1 C2 1.489(4)
C1 H1A 0.9700
C1 H1B 0.9700
C2 N2 1.360(4)
C2 C3 1.363(4)
C3 C4 1.396(4)
C3 H3 0.9300
C4 C5 1.362(4)
C4 H4 0.9300
C5 N2 1.379(4)
C5 C6 1.479(4)
C6 N3 1.517(4)
C6 H6A 0.9700
C6 H6B 0.9700
C7 N3 1.478(4)
C7 H7A 0.9600
C7 H7B 0.9600
C7 H7C 0.9600
C8 C9 1.471(4)
C8 N3 1.507(4)
C8 H8A 0.9700
C8 H8B 0.9700
C9 C10 1.363(4)
C9 N4 1.368(4)
C10 C11 1.398(5)
C10 H10 0.9300
C11 C12 1.366(4)
C11 H11 0.9300
C12 N4 1.372(4)
C12 C13 1.477(4)
C13 N5 1.470(4)
C13 H13A 0.9700
C13 H13B 0.9700
C14 N5 1.468(4)
C14 C15 1.493(4)
C14 H14A 0.9700
C14 H14B 0.9700
C15 C16 1.347(4)
C15 N6 1.367(4)
C16 C17 1.410(5)
C16 H16 0.9300
C17 C18 1.365(4)
C17 H17 0.9300
C18 N6 1.366(4)
C18 C19 1.490(4)
C19 N7 1.475(4)
C19 H19A 0.9700
C19 H19B 0.9700
C20 N7 1.451(4)
C20 H20A 0.9600
C20 H20B 0.9600
C20 H20C 0.9600
C21 N7 1.464(4)
C21 C22 1.492(4)
C21 H21A 0.9700
C21 H21B 0.9700
C22 C23 1.361(4)
C22 N8 1.368(4)
C23 C24 1.407(5)
C23 H23 0.9300
C24 C25 1.363(4)
C24 H24 0.9300
C25 N8 1.365(4)
C25 C26 1.486(4)
C26 N1 1.472(4)
C26 H26A 0.9700
C26 H26B 0.9700
C27 N1 1.468(4)
C27 C28 1.493(4)
C27 H27A 0.9700
C27 H27B 0.9700
C28 N9 1.361(4)
C28 C29 1.364(5)
C29 C30 1.402(5)
C29 H29 0.9300
C30 C31 1.360(5)
C30 H30 0.9300
C31 N9 1.369(4)
C31 C32 1.475(5)
C32 N10 1.509(4)
C32 H32A 0.9700
C32 H32B 0.9700
C33 N10 1.478(4)
C33 H33A 0.9600
C33 H33B 0.9600
C33 H33C 0.9600
C34 C35 1.478(5)
C34 N10 1.504(4)
C34 H34A 0.9700
C34 H34B 0.9700
C35 C36 1.359(4)
C35 N11 1.370(4)
C36 C37 1.407(5)
C36 H36 0.9300
C37 C38 1.362(4)
C37 H37 0.9300
C38 N11 1.356(4)
C38 C39 1.483(4)
C39 N5 1.469(4)
C39 H39A 0.9700
C39 H39B 0.9700
N2 H2 0.90(3)
N3 H13 0.90(3)
N4 H5 0.86(3)
N6 H6 0.95(3)
N8 H8 0.87(3)
N9 H9 0.85(3)
N10 H14 0.98(3)
N11 H12 0.81(3)
O1 S1 1.475(3)
O2 S1 1.456(3)
O4 S1 1.467(2)
O1' S1 1.448(13)
O2' S1 1.469(14)
O4' S1 1.484(14)
O3 S1 1.474(2)

loop_
_geom_hbond_atom_site_label_D
_geom_hbond_atom_site_label_H
_geom_hbond_atom_site_label_A
_geom_hbond_distance_DH
_geom_hbond_distance_HA
_geom_hbond_distance_DA
_geom_hbond_angle_DHA
N2 H2 O4 0.90(3) 2.00(3) 2.882(4) 165(3)
N2 H2 O4' 0.90(3) 1.89(4) 2.80(2) 175(3)
N2 H2 S1 0.90(3) 2.88(3) 3.702(3) 152(2)
N3 H13 O3 0.90(3) 1.88(3) 2.765(3) 167(3)
N3 H13 S1 0.90(3) 2.69(3) 3.549(3) 161(2)
N4 H5 O2 0.86(3) 1.97(3) 2.833(4) 178(3)
N4 H5 O2' 0.86(3) 2.01(4) 2.83(2) 158(3)
N4 H5 S1 0.86(3) 2.96(3) 3.745(3) 153(3)
N6 H6 O2 0.95(3) 1.87(3) 2.820(4) 174(3)
N6 H6 O2' 0.95(3) 2.12(4) 3.02(2) 158(3)
N8 H8 O4 0.87(3) 2.11(3) 2.936(4) 161(3)
N8 H8 O4' 0.87(3) 1.81(3) 2.651(15) 164(3)
N9 H9 S1 0.85(3) 2.90(3) 3.715(3) 160(3)
N10 H14 O1 0.98(3) 1.76(3) 2.733(4) 169(3)
N10 H14 O1' 0.98(3) 1.80(4) 2.77(2) 168(3)
N10 H14 S1 0.98(3) 2.68(3) 3.573(3) 151(2)
N11 H12 O2 0.81(3) 2.25(3) 3.050(6) 176(3)
N11 H12 O1' 0.81(3) 2.38(4) 2.97(3) 131(3)
N11 H12 S1 0.81(3) 2.93(3) 3.673(3) 153(3)

loop_
_geom_torsion_atom_site_label_1
_geom_torsion_atom_site_label_2
_geom_torsion_atom_site_label_3
_geom_torsion_atom_site_label_4
_geom_torsion
N1 C1 C2 N2 28.9(4)
N1 C1 C2 C3 -160.4(3)
N2 C2 C3 C4 1.0(4)
C1 C2 C3 C4 -170.7(3)
C2 C3 C4 C5 -1.7(4)
C3 C4 C5 N2 1.8(4)
C3 C4 C5 C6 -168.4(3)
C4 C5 C6 N3 -121.3(4)
N2 C5 C6 N3 69.8(4)
N3 C8 C9 C10 121.3(4)
N3 C8 C9 N4 -74.9(4)
N4 C9 C10 C11 -0.2(4)
C8 C9 C10 C11 165.7(3)
C9 C10 C11 C12 -0.1(4)
C10 C11 C12 N4 0.3(4)
C10 C11 C12 C13 175.8(3)
C11 C12 C13 N5 154.8(3)
N4 C12 C13 N5 -30.3(4)
N5 C14 C15 C16 128.8(4)
N5 C14 C15 N6 -47.1(4)
N6 C15 C16 C17 0.2(4)
C14 C15 C16 C17 -176.0(3)
C15 C16 C17 C18 0.4(4)
C16 C17 C18 N6 -0.9(4)
C16 C17 C18 C19 165.2(3)
N6 C18 C19 N7 -73.5(4)
C17 C18 C19 N7 121.9(4)
N7 C21 C22 C23 -122.3(4)
N7 C21 C22 N8 69.5(4)
N8 C22 C23 C24 0.4(4)
C21 C22 C23 C24 -169.1(3)
C22 C23 C24 C25 0.0(4)
C23 C24 C25 N8 -0.4(4)
C23 C24 C25 C26 178.8(3)
C24 C25 C26 N1 -125.5(4)
N8 C25 C26 N1 53.5(4)
N1 C27 C28 N9 37.9(4)
N1 C27 C28 C29 -141.6(4)
N9 C28 C29 C30 0.6(4)
C27 C28 C29 C30 -179.9(4)
C28 C29 C30 C31 0.2(5)
C29 C30 C31 N9 -0.8(4)
C29 C30 C31 C32 -173.4(4)
C30 C31 C32 N10 -121.6(4)
N9 C31 C32 N10 66.7(4)
N10 C34 C35 C36 109.8(4)
N10 C34 C35 N11 -79.8(4)
N11 C35 C36 C37 -0.5(4)
C34 C35 C36 C37 170.9(3)
C35 C36 C37 C38 0.5(4)
C36 C37 C38 N11 -0.3(4)
C36 C37 C38 C39 179.7(3)
N11 C38 C39 N5 -35.1(4)
C37 C38 C39 N5 144.9(4)
C2 C1 N1 C27 -161.1(3)
C2 C1 N1 C26 73.2(3)
C28 C27 N1 C1 69.6(3)
C28 C27 N1 C26 -164.4(3)
C25 C26 N1 C1 -176.0(3)
C25 C26 N1 C27 59.4(3)
C3 C2 N2 C5 0.1(4)
C1 C2 N2 C5 172.7(3)
C4 C5 N2 C2 -1.2(4)
C6 C5 N2 C2 170.0(3)
C9 C8 N3 C7 -58.1(4)
C9 C8 N3 C6 176.7(3)
C5 C6 N3 C7 62.0(4)
C5 C6 N3 C8 -172.8(3)
C10 C9 N4 C12 0.4(4)
C8 C9 N4 C12 -166.4(3)
C11 C12 N4 C9 -0.4(4)
C13 C12 N4 C9 -176.5(3)
C15 C14 N5 C13 176.4(3)
C15 C14 N5 C39 -55.8(4)
C12 C13 N5 C14 -74.6(3)
C12 C13 N5 C39 157.0(3)
C38 C39 N5 C14 165.0(3)
C38 C39 N5 C13 -67.5(3)
C17 C18 N6 C15 1.0(4)
C19 C18 N6 C15 -166.8(3)
C16 C15 N6 C18 -0.8(4)
C14 C15 N6 C18 176.0(3)
C22 C21 N7 C20 70.9(4)
C22 C21 N7 C19 -169.4(3)
C18 C19 N7 C20 -72.5(3)
C18 C19 N7 C21 167.5(3)
C24 C25 N8 C22 0.6(4)
C26 C25 N8 C22 -178.6(3)
C23 C22 N8 C25 -0.6(4)
C21 C22 N8 C25 170.1(3)
C29 C28 N9 C31 -1.1(4)
C27 C28 N9 C31 179.3(3)
C30 C31 N9 C28 1.2(4)
C32 C31 N9 C28 174.7(3)
C35 C34 N10 C33 -56.7(4)
C35 C34 N10 C32 177.6(3)
C31 C32 N10 C33 61.9(4)
C31 C32 N10 C34 -172.9(3)
C37 C38 N11 C35 0.0(4)
C39 C38 N11 C35 180.0(3)
C36 C35 N11 C38 0.3(4)
C34 C35 N11 C38 -172.1(3)
